data_2005160
loop_
_publ_author_name
'Puliti, R.'
'De Sena, C.'
'Mattia, C. A.'

_publ_section_title
;
 <i>N</i>-Acetyl-<small>L</small>-phenylalanyl-<small>L</small>-alaninamide
;
_journal_issue 7
_journal_name_full 'Acta Crystallographica Section C'
_journal_page_first 1820
_journal_page_last 1823
_journal_paper_doi 10.1107/S0108270196002910
_journal_volume 52
_journal_year 1996
_chemical_formula_sum 'C14 H19 N3 O3'
_chemical_formula_weight 277.33
_space_group_IT_number 4
_symmetry_cell_setting monoclinic
_symmetry_space_group_name_Hall 'P 2yb'
_symmetry_space_group_name_H-M 'P 1 21 1'
_atom_type_scat_source IntTabIV
_cell_angle_alpha 90
_cell_angle_beta 93.68(3)
_cell_angle_gamma 90
_cell_formula_units_Z 2
_cell_length_a 4.809(3)
_cell_length_b 17.846(4)
_cell_length_c 8.825(5)
_cell_measurement_reflns_used 25
_cell_measurement_temperature 293
_cell_measurement_theta_max 25
_cell_measurement_theta_min 20
_cell_volume 755.8(7)
_diffrn_measurement_device 'Enraf-Nonius CAD-4'
_diffrn_measurement_method \w-\q
_diffrn_radiation_type CuK\a
_diffrn_radiation_wavelength 1.54056
_diffrn_reflns_limit_h_max 6
_diffrn_reflns_limit_h_min 0
_diffrn_reflns_limit_k_max 22
_diffrn_reflns_limit_k_min 0
_diffrn_reflns_limit_l_max 11
_diffrn_reflns_limit_l_min -11
_diffrn_reflns_number 1580
_diffrn_reflns_theta_max 75
_diffrn_standards_decay_% 3
_diffrn_standards_interval_time 240
_diffrn_standards_number 3
_exptl_absorpt_coefficient_mu 0.680
_exptl_absorpt_correction_type none
_exptl_crystal_colour 'flattened prism'
_exptl_crystal_density_diffrn 1.218
_exptl_crystal_description colourless
_exptl_crystal_size_max 0.55
_exptl_crystal_size_mid 0.18
_exptl_crystal_size_min 0.08
_refine_diff_density_max 0.14
_refine_diff_density_min -0.16
_refine_ls_extinction_coef 7.5E-6(4)
_refine_ls_extinction_method 'Stout & Jensen (1968)'
_refine_ls_goodness_of_fit_obs 0.93
_refine_ls_hydrogen_treatment noref
_refine_ls_number_parameters 181
_refine_ls_number_reflns 1105
_refine_ls_R_factor_obs 0.047
_refine_ls_shift/esd_max <0.004
_refine_ls_structure_factor_coef F
_refine_ls_weighting_scheme
;                    1/[\s^2^(F~o~)+(0.01F~o~)^2^+0.1] (Killean & Lawrence,
1969)
;
_refine_ls_wR_factor_obs 0.045
_reflns_number_observed 1105
_reflns_number_total 1580
_reflns_observed_criterion I>2.5\s(I)
_cod_data_source_file na1224.cif
_cod_data_source_block na1224a
_cod_depositor_comments
;
 Adding the _atom_site_type_symbol data item.

 Antanas Vaitkus,
 2017-01-19
;
_cod_original_cell_volume 756.0(10)
_cod_original_sg_symbol_Hall 'P 2y1'
_cod_original_sg_symbol_H-M 'P 21'
_cod_database_code 2005160

loop_
_symmetry_equiv_pos_as_xyz
x,y,z
-x,y+1/2,-z

loop_
_atom_site_label
_atom_site_type_symbol
_atom_site_fract_x
_atom_site_fract_y
_atom_site_fract_z
_atom_site_B_iso_or_equiv
O1 O .6102(5) .0000 .1684(4) 5.52(8)
O2 O -.1097(6) -.1778(2) .0068(5) 7.04(9)
O3 O -.0899(5) .1815(2) .2860(4) 4.22(6)
N1 N .3294(6) .1324(2) .2438(4) 3.81(7)
N2 N .1825(6) -.0519(2) .1438(4) 3.67(7)
N3 N .3112(7) -.2082(2) -.0655(5) 5.6(1)
C1 C .2281(8) .0828(2) .1217(5) 3.61(8)
C2 C .3539(8) .0066(3) .1492(5) 3.79(9)
C3 C .2817(9) -.1285(2) .1519(6) 4.3(1)
C4 C .1466(8) -.1728(3) .0231(5) 4.2(1)
C5 C .1657(8) .1791(2) .3144(5) 3.53(8)
C6 C .304(1) .2301(3) .4296(6) 5.8(1)
C7 C .3053(9) .1151(3) -.0301(6) 4.9(1)
C8 C .190(1) .0731(3) -.1694(6) 5.6(1)
C9 C -.031(1) .1029(4) -.2582(7) 6.8(2)
C10 C -.130(2) .0641(5) -.3891(7) 8.9(2)
C11 C -.018(2) -.0014(5) -.4279(7) 9.9(2)
C12 C .194(2) -.0321(5) -.3398(7) 9.5(2)
C13 C .296(1) .0045(4) -.2103(6) 7.1(2)
C14 C .221(1) -.1643(4) .3023(7) 7.8(2)
HN1 H .5263 .1314 .2752 3.8
HN2 H -.0166 -.0429 .1341 3.7
HN3 H .5116 -.2030 -.0494 5.6
H'N3 H .2324 -.2395 -.1471 5.6
H1 H .0165 .0780 .1189 3.6
H3 H .4923 -.1282 .1439 4.3
H6 H .5131 .2200 .4375 5.8
H'6 H .2684 .2844 .3978 5.8
H''6 H .2249 .2208 .5325 5.8
H7 H .5172 .1152 -.0312 4.9
H'7 H .2330 .1687 -.0373 4.9
H9 H -.1175 .1513 -.2295 6.8
H10 H -.2872 .0856 -.4548 8.9
H11 H -.0906 -.0278 -.5221 9.9
H12 H .2764 -.0810 -.3687 9.5
H13 H .4492 -.0196 -.1446 7.1
H14 H .3139 -.1338 .3892 7.7
H'14 H .0110 -.1655 .3124 7.7
H"14 H .2975 -.2176 .3062 7.7

loop_
_geom_angle_atom_site_label_1
_geom_angle_atom_site_label_2
_geom_angle_atom_site_label_3
_geom_angle
_geom_angle_publ_flag
C1 N1 C5 123.3(3) yes
C2 N2 C3 122.5(3) yes
N1 C1 C2 108.7(3) yes
N1 C1 C7 109.3(3) yes
C2 C1 C7 111.4(4) yes
O1 C2 N2 122.7(4) yes
O1 C2 C1 119.7(3) yes
N2 C2 C1 117.6(3) yes
N2 C3 C4 109.6(4) yes
N2 C3 C14 111.0(4) yes
C4 C3 C14 110.1(4) yes
O2 C4 N3 122.2(4) yes
O2 C4 C3 120.5(4) yes
N3 C4 C3 117.3(4) yes
O3 C5 N1 122.5(4) yes
O3 C5 C6 120.6(4) yes
N1 C5 C6 116.8(3) yes
C1 C7 C8 115.3(4) yes
C7 C8 C9 119.8(5) yes
C7 C8 C13 121.8(5) yes
C9 C8 C13 118.4(5) yes
C8 C9 C10 118.9(6) yes
C9 C10 C11 121.2(6) yes
C10 C11 C12 120.3(7) yes
C11 C12 C13 119.9(7) yes
C8 C13 C12 121.2(6) yes

loop_
_geom_bond_atom_site_label_1
_geom_bond_atom_site_label_2
_geom_bond_distance
_geom_bond_publ_flag
O1 C2 1.239(4) yes
O2 C4 1.235(5) yes
O3 C5 1.239(4) yes
N1 C1 1.454(5) yes
N1 C5 1.328(5) yes
N2 C2 1.329(5) yes
N2 C3 1.448(6) yes
N3 C4 1.311(6) yes
C1 C2 1.502(6) yes
C1 C7 1.527(7) yes
C3 C4 1.498(6) yes
C3 C14 1.518(8) yes
C5 C6 1.490(7) yes
C7 C8 1.515(7) yes
C8 C9 1.383(8) yes
C8 C13 1.383(9) yes
C9 C10 1.405(9) yes
C10 C11 1.341(9) yes
C11 C12 1.355(9) yes
C12 C13 1.379(9) yes

loop_
_geom_torsion_atom_site_label_1
_geom_torsion_atom_site_label_2
_geom_torsion_atom_site_label_3
_geom_torsion_atom_site_label_4
_geom_torsion
_geom_torsion_publ_flag
C5 N1 C1 C2 -135.1(4) yes
C5 N1 C1 C7 103.0(4) yes
C1 N1 C5 C6 -175.8(4) yes
C3 N2 C2 C1 173.1(4) yes
C2 N2 C3 C4 -128.9(4) yes
C2 N2 C3 C14 109.3(5) yes
N1 C1 C2 N2 129.5(4) yes
N1 C1 C7 C8 -174.5(4) yes
C2 C1 C7 C8 65.3(5) yes
N2 C3 C4 N3 125.2(4) yes
C1 C7 C8 C9 105.5(6) yes
C1 C7 C8 C13 -73.6(6) yes
